data_4322893
loop_
_publ_author_name
'Jean-Pierre Djukic'
'Karl Heinz D\"otz'
'Michel Pfeffer'
'Andr\'e De Cian'
'Jean Fischer'

_publ_contact_author
;
'Fischer Jean'
 Laboratoire de Cristallochimie et de Chimie Structurale
 Universite Louis Pasteur
 4, rue Blaise Pascal
 67070 Strasbourg Cedex
 France
;
_publ_contact_author_email fischer@chimie.u-strasbg.fr
_publ_contact_author_fax '+33 (0)3 88 41 53'
_publ_contact_author_phone '+33 (0)3 88 41 60'
_publ_section_title
;
 Reaction of Organolithium Reagents with
 Tetracarbonyl[2-(phenyl-\kC2'),pyridine-\kN]rhenium(I): Isolation and
 Structural Characterization of Acyl Rhenate Species
;
_journal_name_full 'Inorganic Chemistry'
_journal_page_first 3649
_journal_page_last 3651
_journal_paper_doi 10.1021/ic980016e
_journal_volume 37
_journal_year 1998
_chemical_formula_moiety C53H43N2O4P2Cl2Re
_chemical_formula_sum 'C53 H43 Cl2 N2 O4 P2 Re'
_chemical_formula_weight 1091.00
_chemical_name_systematic ' ?'
_space_group_IT_number 9
_symmetry_cell_setting monoclinic
_symmetry_space_group_name_Hall 'C -2yc'
_symmetry_space_group_name_H-M 'C 1 c 1'
_audit_creation_date 12-06-97
_cell_angle_alpha 90
_cell_angle_beta 121.196(6)
_cell_angle_gamma 90
_cell_formula_units_Z 4
_cell_length_a 20.747(1)
_cell_length_b 14.5150(9)
_cell_length_c 18.162(2)
_cell_measurement_reflns_used 25
_cell_measurement_temperature 173
_cell_measurement_theta_max 21.6
_cell_measurement_theta_min 18.4
_cell_volume 4678.5(7)
_computing_cell_refinement CAD4_(Enraf-Nonius,_1994)
_computing_data_collection CAD4_(Enraf-Nonius,_1994)
_computing_data_reduction process_MolEN_(Fair,_1990)
_computing_publication_material BTABLE_PTABLE_CIF_IN_MolEN_(Fair,_1990)
_computing_structure_refinement LSFM_MolEN_(Fair,_1990)
_computing_structure_solution Direct_methods_(SIR,_Burla_et_al.,_1989)
_diffrn_ambient_temperature 173
_diffrn_measurement_device Enraf_Nonius_CAD4
_diffrn_measurement_method \q/2\q
_diffrn_radiation_monochromator graphite
_diffrn_radiation_source xray_tube
_diffrn_radiation_type Mo-K\a
_diffrn_radiation_wavelength 0.71073
_diffrn_reflns_av_R_equivalents 0.057
_diffrn_reflns_av_sigmaI/netI 0.333
_diffrn_reflns_limit_h_max 22
_diffrn_reflns_limit_h_min -25
_diffrn_reflns_limit_k_max 0
_diffrn_reflns_limit_k_min -18
_diffrn_reflns_limit_l_max 22
_diffrn_reflns_limit_l_min 0
_diffrn_reflns_number 5095
_diffrn_reflns_theta_max 26.29
_diffrn_reflns_theta_min 2.5
_diffrn_standards_decay_% 0
_diffrn_standards_interval_time 120
_diffrn_standards_number 3
_exptl_absorpt_coefficient_mu 2.861
_exptl_absorpt_correction_T_max 1.0000
_exptl_absorpt_correction_T_min 0.7421
_exptl_absorpt_correction_type psi_scans_(North,_Phillips,_Mathews,_1968)
_exptl_crystal_colour orange
_exptl_crystal_density_diffrn 1.55
_exptl_crystal_density_method none
_exptl_crystal_description prism
_exptl_crystal_F_000 2184
_exptl_crystal_size_max 0.40
_exptl_crystal_size_mid 0.30
_exptl_crystal_size_min 0.20
_refine_diff_density_max 1.510
_refine_diff_density_min -0.192
_refine_ls_abs_structure_details ' ?'
_refine_ls_abs_structure_Flack 0.11(7)
_refine_ls_extinction_method none
_refine_ls_goodness_of_fit_all 1.564
_refine_ls_goodness_of_fit_obs 1.061
_refine_ls_hydrogen_treatment included_not_refined
_refine_ls_matrix_type full
_refine_ls_number_constraints 0
_refine_ls_number_parameters 575
_refine_ls_number_reflns 4489
_refine_ls_number_restraints 2
_refine_ls_R_factor_all 0.033
_refine_ls_R_factor_obs 0.029
_refine_ls_shift/esd_max 0.020
_refine_ls_shift/esd_mean 0.002
_refine_ls_structure_factor_coef F
_refine_ls_weighting_details 'w = 4Fo^2^/(\s^2^(Fo^2^) + 0.0049 Fo^4^)'
_refine_ls_weighting_scheme calc
_refine_ls_wR_factor_all 0.061
_refine_ls_wR_factor_obs 0.041
_reflns_number_observed 4489
_reflns_number_total 4937
_reflns_observed_criterion >3.0\s(I)
_cod_data_source_file ic980016e.cif
_cod_data_source_block st987
_cod_depositor_comments
;
The following automatic conversions were performed:

'_refine_ls_weighting_scheme' value '4Fo^2^/(\s^2^(Fo^2^) + 0.0049
Fo^4^)' was changed to 'calc'. New tag '_refine_ls_weighting_details'
was created. The value of the new tag was set to 'w =
4Fo^2^/(\s^2^(Fo^2^) + 0.0049 Fo^4^)'.

Automatic conversion script
Id: cif_fix_values 3143 2015-03-26 13:38:13Z robertas 
;
_cod_original_cell_volume 4678(1)
_cod_original_sg_symbol_Hall ' C -2yc'
_cod_original_formula_sum C53H43N2O4P2Cl2Re
_cod_database_code 4322893

loop_
_symmetry_equiv_pos_as_xyz
x,y,z
+x,-y,1/2+z
1/2+x,1/2+y,+z
1/2+x,1/2-y,1/2+z

loop_
_atom_site_aniso_label
_atom_site_aniso_U_11
_atom_site_aniso_U_22
_atom_site_aniso_U_33
_atom_site_aniso_U_12
_atom_site_aniso_U_13
_atom_site_aniso_U_23
_atom_site_aniso_type_symbol
RE 0.01735(6) 0.02114(8) 0.02194(6) 0.0005(1) 0.00727(4) -0.0008(1) Re
C1 0.026(2) 0.030(3) 0.035(2) -0.004(2) 0.015(2) -0.002(2) C
O1 0.046(2) 0.045(3) 0.064(2) 0.008(2) 0.033(1) -0.007(2) O
C2 0.027(2) 0.034(3) 0.021(2) 0.003(2) 0.011(1) 0.004(2) C
O2 0.035(2) 0.037(3) 0.036(2) 0.000(2) 0.015(1) 0.009(2) O
C3 0.027(2) 0.036(3) 0.032(2) -0.002(3) 0.014(2) 0.002(3) C
O3 0.031(2) 0.080(4) 0.030(2) -0.018(3) 0.000(2) -0.005(3) O
N1 0.019(2) 0.024(2) 0.027(2) -0.003(2) 0.011(1) 0.001(2) N
C4 0.026(2) 0.037(3) 0.029(2) -0.005(2) 0.012(2) -0.010(2) C
C5 0.044(3) 0.061(5) 0.028(2) -0.004(3) 0.016(2) -0.005(3) C
C6 0.041(4) 0.085(6) 0.023(3) 0.001(4) 0.004(3) -0.001(3) C
C7 0.024(3) 0.059(5) 0.028(3) 0.008(3) 0.000(2) 0.008(3) C
C8 0.021(2) 0.023(3) 0.029(2) 0.001(2) 0.008(2) 0.009(2) C
C9 0.026(2) 0.021(3) 0.039(2) 0.002(2) 0.018(2) 0.007(2) C
C10 0.022(2) 0.026(3) 0.039(2) -0.004(2) 0.017(1) -0.005(2) C
C11 0.040(2) 0.027(3) 0.046(2) -0.003(2) 0.027(2) -0.004(2) C
C12 0.052(3) 0.029(3) 0.062(3) 0.001(3) 0.038(2) -0.008(3) C
C13 0.046(3) 0.022(3) 0.084(3) 0.006(2) 0.046(2) 0.007(3) C
C14 0.025(2) 0.032(3) 0.057(3) 0.004(2) 0.022(2) 0.007(3) C
C15 0.026(2) 0.026(3) 0.035(2) 0.002(2) 0.020(1) 0.001(2) C
O4 0.068(2) 0.056(3) 0.040(2) -0.017(2) 0.034(1) -0.009(2) O
C16 0.046(3) 0.022(3) 0.046(3) -0.008(3) 0.023(2) -0.005(2) C
P1 0.0181(5) 0.0221(6) 0.0209(5) 0.0015(5) 0.0100(3) 0.0023(5) P
C17 0.030(2) 0.025(3) 0.032(2) -0.002(2) 0.022(1) 0.000(2) C
C18 0.034(2) 0.033(3) 0.041(2) -0.000(2) 0.022(2) 0.011(2) C
C19 0.054(3) 0.019(3) 0.054(3) -0.007(3) 0.031(2) -0.003(2) C
C20 0.046(3) 0.031(3) 0.062(3) -0.011(3) 0.035(2) -0.017(3) C
C21 0.052(3) 0.041(4) 0.039(2) -0.010(3) 0.029(2) -0.015(2) C
C22 0.040(3) 0.025(3) 0.033(2) 0.001(3) 0.020(2) 0.001(2) C
C23 0.035(2) 0.029(3) 0.025(2) -0.008(2) 0.020(1) -0.006(2) C
C24 0.026(2) 0.037(3) 0.032(2) 0.002(2) 0.018(1) 0.004(2) C
C25 0.034(2) 0.039(4) 0.048(3) 0.001(3) 0.027(2) 0.002(3) C
C26 0.043(2) 0.037(3) 0.044(2) -0.006(3) 0.033(1) -0.000(2) C
C27 0.051(3) 0.040(4) 0.044(3) -0.001(3) 0.028(2) 0.006(3) C
C28 0.027(2) 0.046(4) 0.029(2) 0.006(3) 0.012(2) 0.003(3) C
C29 0.020(2) 0.020(2) 0.017(2) 0.002(2) 0.007(1) 0.001(2) C
C30 0.025(2) 0.020(3) 0.032(3) -0.000(2) 0.011(2) 0.001(2) C
C31 0.032(2) 0.027(3) 0.042(3) 0.003(2) 0.019(2) 0.000(2) C
C32 0.030(2) 0.039(3) 0.037(3) 0.010(3) 0.016(2) 0.006(3) C
C33 0.019(2) 0.040(3) 0.034(3) 0.006(2) 0.006(2) -0.001(3) C
C34 0.023(2) 0.029(3) 0.028(2) 0.002(2) 0.010(1) 0.000(2) C
N2 0.020(1) 0.034(3) 0.021(2) 0.009(2) 0.012(1) 0.009(2) N
P2 0.0181(4) 0.0209(6) 0.0207(4) 0.0023(5) 0.0100(3) 0.0034(4) P
C35 0.020(2) 0.029(3) 0.025(2) -0.004(2) 0.012(1) -0.000(2) C
C36 0.032(3) 0.027(3) 0.027(2) 0.001(2) 0.008(2) 0.001(2) C
C37 0.033(3) 0.036(4) 0.033(3) 0.005(3) 0.006(2) -0.003(3) C
C38 0.040(3) 0.021(3) 0.037(3) -0.004(3) 0.009(2) 0.010(2) C
C39 0.043(3) 0.030(3) 0.041(3) 0.003(3) 0.021(2) 0.012(2) C
C40 0.033(2) 0.041(3) 0.032(2) 0.010(2) 0.021(1) 0.013(2) C
C41 0.022(2) 0.022(3) 0.024(2) 0.002(2) 0.014(1) 0.001(2) C
C42 0.026(2) 0.021(2) 0.038(2) 0.005(2) 0.017(2) 0.005(2) C
C43 0.030(2) 0.035(3) 0.034(2) 0.003(2) 0.016(2) 0.009(2) C
C44 0.019(2) 0.060(5) 0.040(3) 0.004(3) 0.015(2) 0.000(3) C
C45 0.032(2) 0.038(3) 0.047(3) 0.011(2) 0.023(2) -0.002(2) C
C46 0.023(2) 0.035(3) 0.029(2) 0.001(2) 0.012(2) -0.005(2) C
C47 0.021(2) 0.023(3) 0.028(2) 0.010(2) 0.009(1) 0.005(2) C
C48 0.027(2) 0.024(3) 0.030(2) 0.004(2) 0.014(1) 0.006(2) C
C49 0.029(2) 0.023(3) 0.046(3) -0.003(2) 0.014(2) 0.006(3) C
C50 0.027(3) 0.030(3) 0.046(3) -0.001(3) 0.008(2) -0.003(3) C
C51 0.031(3) 0.048(4) 0.027(3) 0.004(3) 0.007(2) -0.006(3) C
C52 0.027(2) 0.035(3) 0.022(2) -0.003(2) 0.009(2) 0.005(2) C
C53 0.057(4) 0.045(5) 0.057(4) 0.004(3) 0.030(3) -0.006(3) C
CL1 0.113(2) 0.087(2) 0.083(2) -0.002(2) 0.034(1) 0.033(1) Cl
CL2 0.062(1) 0.097(2) 0.062(1) -0.007(1) 0.0177(9) 0.024(1) Cl

loop_
_atom_site_label
_atom_site_fract_x
_atom_site_fract_y
_atom_site_fract_z
_atom_site_U_iso_or_equiv
_atom_site_thermal_displace_type
_atom_site_calc_flag
_atom_site_calc_attached_atom
_atom_site_type_symbol
RE -0.0358 0.36842(1) 0.2081 0.02004(7) Uij ? ? Re
C1 -0.0972(3) 0.4545(5) 0.2212(4) 0.030(2) Uij ? ? C
O1 -0.1367(3) 0.5045(4) 0.2293(4) 0.051(2) Uij ? ? O
C2 0.0047(3) 0.4559(5) 0.1557(3) 0.027(2) Uij ? ? C
O2 0.0307(3) 0.5007(4) 0.1249(3) 0.036(2) Uij ? ? O
C3 -0.1154(3) 0.3408(5) 0.0938(4) 0.031(3) Uij ? ? C
O3 -0.1655(3) 0.3217(5) 0.0265(3) 0.042(3) Uij ? ? O
N1 0.0627(3) 0.3793(3) 0.3365(3) 0.023(2) Uij ? ? N
C4 0.0638(3) 0.4308(5) 0.3980(4) 0.030(3) Uij ? ? C
C5 0.1234(4) 0.4350(7) 0.4819(4) 0.042(3) Uij ? ? C
C6 0.1877(6) 0.3836(7) 0.5028(5) 0.043(4) Uij ? ? C
C7 0.1869(4) 0.3294(7) 0.4400(4) 0.034(3) Uij ? ? C
C8 0.1239(3) 0.3258(4) 0.3573(4) 0.024(2) Uij ? ? C
C9 0.1155(3) 0.2651(4) 0.2877(4) 0.028(2) Uij ? ? C
C10 0.0466(3) 0.2694(5) 0.2091(4) 0.028(2) Uij ? ? C
C11 0.0374(3) 0.2119(5) 0.1439(4) 0.037(3) Uij ? ? C
C12 0.0946(4) 0.1503(5) 0.1567(5) 0.045(3) Uij ? ? C
C13 0.1607(4) 0.1465(5) 0.2333(5) 0.044(3) Uij ? ? C
C14 0.1728(3) 0.2031(5) 0.2997(5) 0.036(3) Uij ? ? C
C15 -0.0606(3) 0.2551(5) 0.2657(4) 0.029(2) Uij ? ? C
O4 -0.0386(3) 0.2530(5) 0.3431(3) 0.054(2) Uij ? ? O
C16 -0.1030(4) 0.1716(5) 0.2128(4) 0.036(3) Uij ? ? C
P1 0.03918(7) 0.8022(1) 0.30837(8) 0.0203(5) Uij ? ? P
C17 0.0773(3) 0.9047(5) 0.3739(3) 0.029(2) Uij ? ? C
C18 0.0602(3) 0.9922(5) 0.3354(4) 0.036(3) Uij ? ? C
C19 0.0876(4) 1.0686(5) 0.3849(5) 0.038(3) Uij ? ? C
C20 0.1349(4) 1.0622(5) 0.4736(5) 0.045(3) Uij ? ? C
C21 0.1525(4) 0.9748(6) 0.5122(4) 0.043(3) Uij ? ? C
C22 0.1234(4) 0.8973(5) 0.4625(4) 0.032(2) Uij ? ? C
C23 -0.0201(3) 0.7454(5) 0.3386(3) 0.029(2) Uij ? ? C
C24 -0.0971(3) 0.7598(5) 0.2895(4) 0.031(2) Uij ? ? C
C25 -0.1446(4) 0.7189(5) 0.3113(4) 0.040(3) Uij ? ? C
C26 -0.1155(3) 0.6628(6) 0.3845(4) 0.041(3) Uij ? ? C
C27 -0.0388(5) 0.6488(6) 0.4341(5) 0.045(3) Uij ? ? C
C28 0.0086(3) 0.6896(5) 0.4111(4) 0.033(3) Uij ? ? C
C29 0.1174(3) 0.7262(4) 0.3373(3) 0.019(2) Uij ? ? C
C30 0.1029(4) 0.6328(4) 0.3160(4) 0.025(3) Uij ? ? C
C31 0.1625(4) 0.5736(5) 0.3340(4) 0.033(3) Uij ? ? C
C32 0.2349(4) 0.6088(6) 0.3741(4) 0.035(3) Uij ? ? C
C33 0.2496(3) 0.6989(5) 0.3947(4) 0.029(3) Uij ? ? C
C34 0.1908(3) 0.7594(5) 0.3762(4) 0.027(2) Uij ? ? C
N2 -0.0119(2) 0.8295(4) 0.2095(3) 0.024(2) Uij ? ? N
P2 -0.00496(7) 0.8148(1) 0.12717(8) 0.0199(5) Uij ? ? P
C35 -0.0458(3) 0.9125(4) 0.0587(3) 0.025(2) Uij ? ? C
C36 -0.0879(4) 0.9770(5) 0.0747(4) 0.029(3) Uij ? ? C
C37 -0.1171(4) 1.0535(5) 0.0205(4) 0.034(3) Uij ? ? C
C38 -0.1056(4) 1.0680(5) -0.0452(4) 0.031(3) Uij ? ? C
C39 -0.0651(4) 1.0030(5) -0.0632(4) 0.038(3) Uij ? ? C
C40 -0.0361(3) 0.9272(5) -0.0119(4) 0.035(3) Uij ? ? C
C41 0.0909(3) 0.8085(4) 0.1504(3) 0.023(2) Uij ? ? C
C42 0.1345(3) 0.8890(5) 0.1804(4) 0.028(2) Uij ? ? C
C43 0.2099(4) 0.8863(5) 0.2088(4) 0.033(3) Uij ? ? C
C44 0.2448(3) 0.8039(6) 0.2109(4) 0.036(3) Uij ? ? C
C45 0.2019(3) 0.7238(5) 0.1840(4) 0.038(3) Uij ? ? C
C46 0.1246(3) 0.7244(5) 0.1525(4) 0.029(2) Uij ? ? C
C47 -0.0559(3) 0.7151(4) 0.0669(4) 0.024(2) Uij ? ? C
C48 -0.1026(3) 0.6699(4) 0.0898(4) 0.027(2) Uij ? ? C
C49 -0.1492(4) 0.5987(5) 0.0391(4) 0.032(3) Uij ? ? C
C50 -0.1486(4) 0.5710(5) -0.0336(5) 0.033(3) Uij ? ? C
C51 -0.1033(4) 0.6145(6) -0.0566(5) 0.034(3) Uij ? ? C
C52 -0.0565(3) 0.6896(5) -0.0065(4) 0.028(3) Uij ? ? C
C53 0.6825(6) 0.1343(6) 0.6464(7) 0.053(4) Uij ? ? C
CL1 0.7424(2) 0.0481(3) 0.7203(2) 0.094(2) Uij ? ? Cl
CL2 0.7184(2) 0.1706(3) 0.5858(2) 0.072(1) Uij ? ? Cl
H1 0.0206 0.4671 0.3830 0.0416 Uiso calc C4 H
H2 0.1209 0.4714 0.5238 0.0587 Uiso calc C5 H
H3 0.2310 0.3861 0.5591 0.0720 Uiso calc C6 H
H4 0.2302 0.2939 0.4535 0.0565 Uiso calc C7 H
H5 -0.0082 0.2139 0.0895 0.0459 Uiso calc C11 H
H6 0.0869 0.1108 0.1112 0.0561 Uiso calc C12 H
H7 0.1987 0.1043 0.2409 0.0582 Uiso calc C13 H
H8 0.2192 0.2008 0.3532 0.0489 Uiso calc C14 H
H9 -0.1171 0.1811 0.1546 0.0501 Uiso calc C16 H
H10 -0.0716 0.1188 0.2348 0.0501 Uiso calc C16 H
H11 -0.1470 0.1626 0.2158 0.0501 Uiso calc C16 H
H12 0.0294 0.9978 0.2746 0.0452 Uiso calc C18 H
H13 0.0744 1.1276 0.3585 0.0525 Uiso calc C19 H
H14 0.1550 1.1162 0.5076 0.0561 Uiso calc C20 H
H15 0.1845 0.9694 0.5729 0.0536 Uiso calc C21 H
H16 0.1350 0.8383 0.4889 0.0420 Uiso calc C22 H
H17 -0.1173 0.7985 0.2403 0.0397 Uiso calc C24 H
H18 -0.1974 0.7287 0.2766 0.0493 Uiso calc C25 H
H19 -0.1483 0.6346 0.3997 0.0472 Uiso calc C26 H
H20 -0.0185 0.6112 0.4841 0.0562 Uiso calc C27 H
H21 0.0614 0.6794 0.4454 0.0459 Uiso calc C28 H
H22 0.0529 0.6097 0.2895 0.0355 Uiso calc C30 H
H23 0.1535 0.5102 0.3189 0.0437 Uiso calc C31 H
H24 0.2756 0.5683 0.3877 0.0469 Uiso calc C32 H
H25 0.2999 0.7211 0.4217 0.0447 Uiso calc C33 H
H26 0.2008 0.8229 0.3901 0.0366 Uiso calc C34 H
H27 -0.0962 0.9687 0.1210 0.0420 Uiso calc C36 H
H28 -0.1461 1.0970 0.0303 0.0509 Uiso calc C37 H
H29 -0.1249 1.1221 -0.0793 0.0492 Uiso calc C38 H
H30 -0.0581 1.0119 -0.1105 0.0500 Uiso calc C39 H
H31 -0.0087 0.8834 -0.0239 0.0436 Uiso calc C40 H
H32 0.1117 0.9455 0.1811 0.0369 Uiso calc C42 H
H33 0.2386 0.9415 0.2272 0.0433 Uiso calc C43 H
H34 0.2971 0.8023 0.2304 0.0520 Uiso calc C44 H
H35 0.2259 0.6670 0.1870 0.0486 Uiso calc C45 H
H36 0.0958 0.6693 0.1332 0.0386 Uiso calc C46 H
H37 -0.1024 0.6881 0.1402 0.0356 Uiso calc C48 H
H38 -0.1815 0.5689 0.0543 0.0459 Uiso calc C49 H
H39 -0.1799 0.5215 -0.0676 0.0514 Uiso calc C50 H
H40 -0.1029 0.5948 -0.1063 0.0507 Uiso calc C51 H
H41 -0.0263 0.7214 -0.0235 0.0392 Uiso calc C52 H
H42 0.6792 0.1850 0.6774 0.0686 Uiso calc C53 H
H43 0.6336 0.1092 0.6099 0.0686 Uiso calc C53 H

loop_
_atom_type_symbol
_atom_type_description
_atom_type_scat_dispersion_real
_atom_type_scat_dispersion_imag
_atom_type_scat_source
C ? 0.002 0.002 International_Tables_Vol_IV_Table_2.3.1
H ? 0.000 0.000 International_Tables_Vol_IV_Table_2.3.1
N ? 0.004 0.003 International_Tables_Vol_IV_Table_2.3.1
O ? 0.008 0.006 International_Tables_Vol_IV_Table_2.3.1
P ? 0.090 0.095 International_Tables_Vol_IV_Table_2.3.1
Cl ? 0.132 0.159 International_Tables_Vol_IV_Table_2.3.1
Re ? -1.598 7.232 International_Tables_Vol_IV_Table_2.3.1

loop_
_geom_angle_atom_site_label_1
_geom_angle_atom_site_label_2
_geom_angle_atom_site_label_3
_geom_angle
_geom_angle_site_symmetry_1
_geom_angle_site_symmetry_2
_geom_angle_site_symmetry_3
_geom_angle_publ_flag
C1 RE C2 96.7(3) . . . ?
C1 RE C3 90.9(4) . . . ?
C1 RE N1 97.9(3) . . . ?
C1 RE C10 173.2(3) . . . ?
C1 RE C15 95.6(3) . . . ?
C2 RE C3 87.5(3) . . . ?
C2 RE N1 94.0(3) . . . ?
C2 RE C10 84.4(3) . . . ?
C2 RE C15 167.5(3) . . . ?
C3 RE N1 170.8(4) . . . ?
C3 RE C10 95.8(3) . . . ?
C3 RE C15 94.5(3) . . . ?
N1 RE C10 75.3(3) . . . ?
N1 RE C15 82.1(3) . . . ?
C10 RE C15 83.0(2) . . . ?
C4 N1 C8 118.5(7) . . . ?
N1 C4 C5 124.5(7) . . . ?
C4 C5 C6 117.4(7) . . . ?
C5 C6 C7 118.7(8) . . . ?
C6 C7 C8 121.1(8) . . . ?
N1 C8 C7 119.8(7) . . . ?
N1 C8 C9 115.0(6) . . . ?
C7 C8 C9 125.2(7) . . . ?
C8 C9 C10 116.8(6) . . . ?
C8 C9 C14 122.0(6) . . . ?
C10 C9 C14 121.1(7) . . . ?
C9 C10 C11 117.4(6) . . . ?
C10 C11 C12 120.9(8) . . . ?
C11 C12 C13 121.0(8) . . . ?
C12 C13 C14 120.3(7) . . . ?
C9 C14 C13 119.3(7) . . . ?
O4 C15 C16 117.0(6) . . . ?
C17 P1 C23 108.2(3) . . . ?
C17 P1 C29 106.9(3) . . . ?
C17 P1 N2 110.2(3) . . . ?
C23 P1 C29 106.7(3) . . . ?
C23 P1 N2 107.4(3) . . . ?
C29 P1 N2 117.1(3) . . . ?
P1 C17 C18 120.3(6) . . . ?
P1 C17 C22 120.2(5) . . . ?
C18 C17 C22 119.5(7) . . . ?
C17 C18 C19 120.0(7) . . . ?
C18 C19 C20 121.1(7) . . . ?
C19 C20 C21 119.0(7) . . . ?
C20 C21 C22 120.0(7) . . . ?
C17 C22 C21 120.3(7) . . . ?
P1 C23 C24 118.8(6) . . . ?
P1 C23 C28 122.4(6) . . . ?
C24 C23 C28 118.8(7) . . . ?
C23 C24 C25 120.7(7) . . . ?
C24 C25 C26 120.3(7) . . . ?
C25 C26 C27 119.4(7) . . . ?
C26 C27 C28 119.9(8) . . . ?
C23 C28 C27 120.9(8) . . . ?
P1 C29 C30 118.8(5) . . . ?
P1 C29 C34 121.3(5) . . . ?
C30 C29 C34 119.8(6) . . . ?
C29 C30 C31 119.6(7) . . . ?
C30 C31 C32 118.9(7) . . . ?
C31 C32 C33 122.1(7) . . . ?
C32 C33 C34 119.9(7) . . . ?
C29 C34 C33 119.7(6) . . . ?
P1 N2 P2 134.1(3) . . . ?
N2 P2 C35 107.9(3) . . . ?
N2 P2 C41 114.3(3) . . . ?
N2 P2 C47 111.8(3) . . . ?
C35 P2 C41 105.7(3) . . . ?
C35 P2 C47 107.4(3) . . . ?
C41 P2 C47 109.3(3) . . . ?
P2 C35 C36 120.4(5) . . . ?
P2 C35 C40 120.9(5) . . . ?
C36 C35 C40 118.7(6) . . . ?
C35 C36 C37 118.2(7) . . . ?
C36 C37 C38 122.5(8) . . . ?
C37 C38 C39 120.0(7) . . . ?
C38 C39 C40 119.1(7) . . . ?
C35 C40 C39 121.4(7) . . . ?
P2 C41 C42 117.3(5) . . . ?
P2 C41 C46 121.7(5) . . . ?
C42 C41 C46 120.2(6) . . . ?
C41 C42 C43 120.3(6) . . . ?
C42 C43 C44 120.8(7) . . . ?
C43 C44 C45 118.7(7) . . . ?
C44 C45 C46 122.0(7) . . . ?
C41 C46 C45 118.0(6) . . . ?
P2 C47 C48 118.4(6) . . . ?
P2 C47 C52 121.0(6) . . . ?
C48 C47 C52 120.1(7) . . . ?
C47 C48 C49 120.1(7) . . . ?
C48 C49 C50 120.1(7) . . . ?
C49 C50 C51 120.3(7) . . . ?
C50 C51 C52 120.4(7) . . . ?
C47 C52 C51 119.0(7) . . . ?
CL1 C53 CL2 109.7(6) . . . ?

loop_
_geom_bond_atom_site_label_1
_geom_bond_atom_site_label_2
_geom_bond_distance
_geom_bond_site_symmetry_1
_geom_bond_site_symmetry_2
_geom_bond_publ_flag
RE C1 1.884(7) . . ?
RE C2 2.014(7) . . ?
RE C3 1.909(8) . . ?
RE N1 2.168(7) . . ?
RE C10 2.227(7) . . ?
RE C15 2.149(7) . . ?
C1 O1 1.162(9) . . ?
C2 O2 1.158(9) . . ?
C3 O3 1.16(1) . . ?
N1 C4 1.33(1) . . ?
N1 C8 1.366(9) . . ?
C4 C5 1.38(1) . . ?
C5 C6 1.40(1) . . ?
C6 C7 1.38(1) . . ?
C7 C8 1.39(1) . . ?
C8 C9 1.47(1) . . ?
C9 C10 1.40(1) . . ?
C9 C14 1.415(9) . . ?
C10 C11 1.38(1) . . ?
C11 C12 1.40(1) . . ?
C12 C13 1.36(2) . . ?
C13 C14 1.37(1) . . ?
C15 O4 1.232(9) . . ?
C15 C16 1.513(9) . . ?
P1 C17 1.812(7) . . ?
P1 C23 1.786(8) . . ?
P1 C29 1.801(6) . . ?
P1 N2 1.591(5) . . ?
C17 C18 1.40(1) . . ?
C17 C22 1.39(1) . . ?
C18 C19 1.35(1) . . ?
C19 C20 1.39(1) . . ?
C20 C21 1.40(1) . . ?
C21 C22 1.37(1) . . ?
C23 C24 1.38(1) . . ?
C23 C28 1.39(1) . . ?
C24 C25 1.37(1) . . ?
C25 C26 1.40(1) . . ?
C26 C27 1.38(1) . . ?
C27 C28 1.38(1) . . ?
C29 C30 1.399(8) . . ?
C29 C34 1.392(9) . . ?
C30 C31 1.40(1) . . ?
C31 C32 1.38(1) . . ?
C32 C33 1.35(1) . . ?
C33 C34 1.395(9) . . ?
N2 P2 1.590(5) . . ?
P2 C35 1.784(7) . . ?
P2 C41 1.808(6) . . ?
P2 C47 1.792(8) . . ?
C35 C36 1.41(1) . . ?
C35 C40 1.415(9) . . ?
C36 C37 1.40(1) . . ?
C37 C38 1.35(1) . . ?
C38 C39 1.41(1) . . ?
C39 C40 1.36(1) . . ?
C41 C42 1.404(9) . . ?
C41 C46 1.397(9) . . ?
C42 C43 1.37(1) . . ?
C43 C44 1.39(1) . . ?
C44 C45 1.39(1) . . ?
C45 C46 1.40(1) . . ?
C47 C48 1.40(1) . . ?
C47 C52 1.38(1) . . ?
C48 C49 1.39(1) . . ?
C49 C50 1.39(1) . . ?
C50 C51 1.37(1) . . ?
C51 C52 1.43(1) . . ?
C53 CL1 1.78(1) . . ?
C53 CL2 1.70(1) . . ?

loop_
_geom_contact_atom_site_label_1
_geom_contact_atom_site_label_2
_geom_contact_distance
_geom_contact_site_symmetry_1
_geom_contact_site_symmetry_2
_geom_contact_publ_flag
? ? ? ? ? ?
